data_7029274
loop_
_publ_author_name
'Zhang, Xiu-Ling'
'Cheng, Kai'
'Wang, Fei'
'Zhang, Jian'

_publ_section_title
;
 Chiral and achiral imidazole-linked tetrahedral zinc phosphonate
 frameworks with photoluminescent properties.
;
_journal_issue 1
_journal_name_full 'Dalton transactions (Cambridge, England : 2003)'
_journal_page_first 285
_journal_page_last 289
_journal_paper_doi 10.1039/c3dt52159a
_journal_volume 43
_journal_year 2014
_chemical_formula_moiety 'C10 H18 N4 O18 P4 Zn3'
_chemical_formula_sum 'C10 H18 N4 O18 P4 Zn3'
_chemical_formula_weight 802.27
_chemical_name_systematic
;
 ?
;
_space_group_IT_number 15
_symmetry_cell_setting monoclinic
_symmetry_space_group_name_Hall '-C 2yc'
_symmetry_space_group_name_H-M 'C 1 2/c 1'
_atom_sites_solution_hydrogens geom
_atom_sites_solution_primary direct
_atom_sites_solution_secondary difmap
_audit_creation_method SHELXL-97
_cell_angle_alpha 90.00
_cell_angle_beta 92.356(4)
_cell_angle_gamma 90.00
_cell_formula_units_Z 4
_cell_length_a 12.6601(5)
_cell_length_b 9.6890(5)
_cell_length_c 19.0954(7)
_cell_measurement_reflns_used 1684
_cell_measurement_temperature 293(2)
_cell_measurement_theta_max 28.0627
_cell_measurement_theta_min 2.6427
_cell_volume 2340.33(17)
_computing_cell_refinement 'Bruker FRAMBO'
_computing_data_collection 'Bruker FRAMBO'
_computing_data_reduction 'Bruker SAINT'
_computing_molecular_graphics 'Bruker SHELXTL'
_computing_publication_material 'Bruker SHELXTL'
_computing_structure_refinement 'Bruker SHELXTL'
_computing_structure_solution 'Bruker SHELXTL'
_diffrn_ambient_temperature 293(2)
_diffrn_detector_area_resol_mean none
_diffrn_measured_fraction_theta_full 1.000
_diffrn_measured_fraction_theta_max 1.000
_diffrn_measurement_device_type 'Xcalibur, Eos'
_diffrn_measurement_method '\w scans'
_diffrn_radiation_monochromator graphite
_diffrn_radiation_source 'fine-focus sealed tube'
_diffrn_radiation_type MoK\a
_diffrn_radiation_wavelength 0.71073
_diffrn_reflns_av_R_equivalents 0.0262
_diffrn_reflns_av_sigmaI/netI 0.0448
_diffrn_reflns_limit_h_max 14
_diffrn_reflns_limit_h_min -14
_diffrn_reflns_limit_k_max 11
_diffrn_reflns_limit_k_min -10
_diffrn_reflns_limit_l_max 22
_diffrn_reflns_limit_l_min -22
_diffrn_reflns_number 4076
_diffrn_reflns_theta_full 25.00
_diffrn_reflns_theta_max 25.00
_diffrn_reflns_theta_min 2.65
_diffrn_standards_decay_% none
_diffrn_standards_interval_count none
_diffrn_standards_interval_time none
_diffrn_standards_number none
_exptl_absorpt_coefficient_mu 3.420
_exptl_absorpt_correction_T_max 1.00000
_exptl_absorpt_correction_T_min 0.71823
_exptl_absorpt_correction_type multi-scan
_exptl_absorpt_process_details 'SADABS (Sheldrick, 1996)'
_exptl_crystal_colour colorless
_exptl_crystal_density_diffrn 2.277
_exptl_crystal_density_method 'not measured'
_exptl_crystal_description block
_exptl_crystal_F_000 1600
_exptl_crystal_size_max 0.28
_exptl_crystal_size_mid 0.16
_exptl_crystal_size_min 0.11
_refine_diff_density_max 0.870
_refine_diff_density_min -0.662
_refine_diff_density_rms 0.103
_refine_ls_extinction_method none
_refine_ls_goodness_of_fit_ref 1.065
_refine_ls_hydrogen_treatment mixed
_refine_ls_matrix_type full
_refine_ls_number_parameters 184
_refine_ls_number_reflns 2069
_refine_ls_number_restraints 0
_refine_ls_restrained_S_all 1.065
_refine_ls_R_factor_all 0.0408
_refine_ls_R_factor_gt 0.0321
_refine_ls_shift/su_max 0.012
_refine_ls_shift/su_mean 0.000
_refine_ls_structure_factor_coef Fsqd
_refine_ls_weighting_details 'calc w=1/[\s^2^(Fo^2^)+(0.0287P)^2^+5.6015P] where P=(Fo^2^+2Fc^2^)/3'
_refine_ls_weighting_scheme calc
_refine_ls_wR_factor_gt 0.0745
_refine_ls_wR_factor_ref 0.0774
_reflns_number_gt 1765
_reflns_number_total 2069
_reflns_threshold_expression >2sigma(I)
_cod_data_source_file c3dt52159a.txt
_cod_data_source_block 2
_cod_depositor_comments
;
The following automatic conversions were performed:

'_symmetry_cell_setting' value 'Monoclinic' changed to 'monoclinic'
according to
/usr/data/users/saulius/automatic-downloads/current/RSC/lib/dictionaries/cif_core.dic
dictionary named 'cif_core.dic' version 2.4.2 from 2011-04-26.

Automatic conversion script
Id: cif_fix_values 2281 2013-09-26 08:29:07Z andrius 
;
_cod_original_sg_symbol_Hall '-C 2yc '
_cod_original_sg_symbol_H-M 'C2/c  '
_cod_database_code 7029274

loop_
_symmetry_equiv_pos_as_xyz
'x, y, z'
'-x, y, -z+1/2'
'x+1/2, y+1/2, z'
'-x+1/2, y+1/2, -z+1/2'
'-x, -y, -z'
'x, -y, z-1/2'
'-x+1/2, -y+1/2, -z'
'x+1/2, -y+1/2, z-1/2'

loop_
_atom_site_label
_atom_site_type_symbol
_atom_site_fract_x
_atom_site_fract_y
_atom_site_fract_z
_atom_site_U_iso_or_equiv
_atom_site_adp_type
_atom_site_occupancy
_atom_site_symmetry_multiplicity
_atom_site_calc_flag
_atom_site_refinement_flags
Zn1 Zn 0.5000 0.62037(8) 0.7500 0.0227(2) Uani 1 2 d S
Zn2 Zn 0.23310(3) 0.85561(5) 0.65778(2) 0.01610(15) Uani 1 1 d .
P1 P 0.35962(7) 0.60309(11) 0.60212(5) 0.0109(2) Uani 1 1 d .
P2 P 0.24339(7) 0.58264(11) 0.73844(5) 0.0108(2) Uani 1 1 d .
O3 O 0.46288(19) 0.5887(3) 0.64508(13) 0.0179(6) Uani 1 1 d .
O1 O 0.3665(2) 0.5336(3) 0.53163(13) 0.0178(6) Uani 1 1 d .
C5 C 0.2575(3) 0.5076(4) 0.65028(18) 0.0110(8) Uani 1 1 d .
N2 N 0.1340(2) 0.4234(4) 0.55227(16) 0.0149(7) Uani 1 1 d .
C2 C 0.1314(3) 0.4661(5) 0.4835(2) 0.0196(9) Uani 1 1 d .
H2 H 0.1368 0.5565 0.4677 0.024 Uiso 1 1 calc R
C3 C 0.1245(3) 0.2869(5) 0.5533(2) 0.0225(10) Uani 1 1 d .
H3 H 0.1240 0.2324 0.5934 0.027 Uiso 1 1 calc R
C4 C 0.1457(3) 0.5117(4) 0.61400(19) 0.0165(9) Uani 1 1 d .
H4A H 0.0944 0.4837 0.6476 0.020 Uiso 1 1 calc R
H4B H 0.1297 0.6060 0.6003 0.020 Uiso 1 1 calc R
O7 O 0.2932(2) 0.3685(3) 0.65258(14) 0.0190(6) Uani 1 1 d .
H7 H 0.2941 0.3406 0.6932 0.028 Uiso 1 1 calc R
O6 O 0.18039(19) 0.4790(3) 0.78115(13) 0.0153(6) Uani 1 1 d .
O4 O 0.1816(2) 0.7156(3) 0.72504(13) 0.0173(6) Uani 1 1 d .
O2 O 0.3211(2) 0.7522(3) 0.59672(14) 0.0181(6) Uani 1 1 d .
O5 O 0.3493(2) 0.6040(3) 0.77437(14) 0.0243(7) Uani 1 1 d .
O1W O 0.1112(2) 0.9097(4) 0.59957(15) 0.0268(8) Uani 1 1 d .
H1WA H 0.1285 0.9272 0.5566 0.040 Uiso 1 1 d R
O2W O 0.5000 0.8368(5) 0.7500 0.0379(12) Uani 1 2 d S
N1 N 0.1160(3) 0.2414(4) 0.48838(18) 0.0252(9) Uani 1 1 d .
H1 H 0.1093 0.1565 0.4759 0.030 Uiso 1 1 calc R
C1 C 0.1195(3) 0.3533(5) 0.4438(2) 0.0242(10) Uani 1 1 d .
H1A H 0.1145 0.3506 0.3951 0.029 Uiso 1 1 calc R
O3W O 0.5000 0.3687(9) 0.7500 0.105(3) Uani 1 2 d S
H1WB H 0.066(4) 0.959(6) 0.612(3) 0.042(17) Uiso 1 1 d .

loop_
_atom_site_aniso_label
_atom_site_aniso_U_11
_atom_site_aniso_U_22
_atom_site_aniso_U_33
_atom_site_aniso_U_23
_atom_site_aniso_U_13
_atom_site_aniso_U_12
Zn1 0.0099(3) 0.0436(5) 0.0145(3) 0.000 0.0010(3) 0.000
Zn2 0.0213(3) 0.0124(3) 0.0145(2) -0.0007(2) -0.00004(19) 0.0028(2)
P1 0.0128(5) 0.0100(6) 0.0100(4) -0.0010(4) 0.0017(4) 0.0006(4)
P2 0.0116(5) 0.0109(5) 0.0099(5) -0.0002(4) 0.0014(4) -0.0008(4)
O3 0.0122(13) 0.0285(18) 0.0130(13) 0.0000(13) 0.0002(11) 0.0010(13)
O1 0.0252(15) 0.0161(16) 0.0123(13) -0.0019(12) 0.0042(11) 0.0004(13)
C5 0.0168(19) 0.006(2) 0.0103(18) -0.0008(16) 0.0030(15) 0.0016(16)
N2 0.0139(16) 0.0161(19) 0.0146(16) -0.0035(15) 0.0001(13) -0.0043(15)
C2 0.024(2) 0.020(2) 0.0156(19) 0.0015(19) 0.0011(17) -0.0011(19)
C3 0.026(2) 0.018(2) 0.024(2) -0.002(2) -0.0007(18) -0.0044(19)
C4 0.0143(19) 0.018(2) 0.0170(19) -0.0029(19) 0.0011(16) -0.0033(18)
O7 0.0331(16) 0.0090(15) 0.0148(13) 0.0018(12) 0.0026(13) 0.0047(13)
O6 0.0168(13) 0.0142(16) 0.0153(13) 0.0033(12) 0.0045(11) -0.0024(12)
O4 0.0271(15) 0.0090(15) 0.0162(14) 0.0015(12) 0.0052(11) 0.0049(13)
O2 0.0249(15) 0.0094(15) 0.0207(14) 0.0025(13) 0.0086(12) 0.0043(12)
O5 0.0125(14) 0.044(2) 0.0167(14) -0.0053(15) 0.0013(11) -0.0036(14)
O1W 0.0301(18) 0.035(2) 0.0151(15) 0.0030(15) 0.0029(13) 0.0169(16)
O2W 0.022(2) 0.023(3) 0.068(3) 0.000 -0.006(2) 0.000
N1 0.029(2) 0.016(2) 0.030(2) -0.0082(18) -0.0062(16) -0.0023(17)
C1 0.031(2) 0.024(3) 0.017(2) 0.001(2) -0.0021(18) 0.003(2)
O3W 0.080(5) 0.120(7) 0.116(6) 0.000 0.018(5) 0.000

loop_
_atom_type_symbol
_atom_type_description
_atom_type_scat_dispersion_real
_atom_type_scat_dispersion_imag
_atom_type_scat_source
C C 0.0033 0.0016 'International Tables Vol C Tables 4.2.6.8 and 6.1.1.4'
H H 0.0000 0.0000 'International Tables Vol C Tables 4.2.6.8 and 6.1.1.4'
N N 0.0061 0.0033 'International Tables Vol C Tables 4.2.6.8 and 6.1.1.4'
O O 0.0106 0.0060 'International Tables Vol C Tables 4.2.6.8 and 6.1.1.4'
P P 0.1023 0.0942 'International Tables Vol C Tables 4.2.6.8 and 6.1.1.4'
Zn Zn 0.2839 1.4301 'International Tables Vol C Tables 4.2.6.8 and 6.1.1.4'

loop_
_geom_angle_atom_site_label_1
_geom_angle_atom_site_label_2
_geom_angle_atom_site_label_3
_geom_angle
_geom_angle_site_symmetry_1
_geom_angle_site_symmetry_3
O5 Zn1 O5 170.84(19) . 2_656
O5 Zn1 O3 91.90(10) . .
O5 Zn1 O3 86.74(10) 2_656 .
O5 Zn1 O3 86.74(10) . 2_656
O5 Zn1 O3 91.90(10) 2_656 2_656
O3 Zn1 O3 162.88(17) . 2_656
O5 Zn1 O2W 94.58(10) . .
O5 Zn1 O2W 94.58(10) 2_656 .
O3 Zn1 O2W 98.56(8) . .
O3 Zn1 O2W 98.56(8) 2_656 .
O5 Zn1 O3W 85.42(10) . .
O5 Zn1 O3W 85.42(10) 2_656 .
O3 Zn1 O3W 81.44(8) . .
O3 Zn1 O3W 81.44(8) 2_656 .
O2W Zn1 O3W 180.000(3) . .
O2 Zn2 O1W 105.11(12) . .
O2 Zn2 O6 110.63(11) . 4_556
O1W Zn2 O6 125.84(13) . 4_556
O2 Zn2 O4 104.40(11) . .
O1W Zn2 O4 106.23(13) . .
O6 Zn2 O4 102.70(11) 4_556 .
O1 P1 O3 111.08(15) . .
O1 P1 O2 113.06(16) . .
O3 P1 O2 112.83(16) . .
O1 P1 C5 106.59(16) . .
O3 P1 C5 106.65(16) . .
O2 P1 C5 106.09(16) . .
O5 P2 O4 113.88(17) . .
O5 P2 O6 108.79(15) . .
O4 P2 O6 111.54(15) . .
O5 P2 C5 110.70(16) . .
O4 P2 C5 104.34(16) . .
O6 P2 C5 107.35(16) . .
P1 O3 Zn1 131.83(15) . .
O7 C5 C4 108.7(3) . .
O7 C5 P2 112.8(2) . .
C4 C5 P2 106.0(2) . .
O7 C5 P1 105.1(2) . .
C4 C5 P1 114.0(3) . .
P2 C5 P1 110.5(2) . .
C3 N2 C2 108.4(4) . .
C3 N2 C4 125.3(3) . .
C2 N2 C4 126.3(4) . .
C1 C2 N2 107.1(4) . .
C1 C2 H2 126.5 . .
N2 C2 H2 126.5 . .
N1 C3 N2 108.8(4) . .
N1 C3 H3 125.6 . .
N2 C3 H3 125.6 . .
N2 C4 C5 114.0(3) . .
N2 C4 H4A 108.8 . .
C5 C4 H4A 108.8 . .
N2 C4 H4B 108.8 . .
C5 C4 H4B 108.8 . .
H4A C4 H4B 107.7 . .
C5 O7 H7 109.5 . .
P2 O6 Zn2 114.98(14) . 4_546
P2 O4 Zn2 120.23(15) . .
P1 O2 Zn2 129.94(16) . .
P2 O5 Zn1 138.98(17) . .
Zn2 O1W H1WA 111.5 . .
Zn2 O1W H1WB 124(4) . .
H1WA O1W H1WB 112.1 . .
C3 N1 C1 108.4(4) . .
C3 N1 H1 125.8 . .
C1 N1 H1 125.8 . .
C2 C1 N1 107.3(4) . .
C2 C1 H1A 126.3 . .
N1 C1 H1A 126.3 . .

loop_
_geom_bond_atom_site_label_1
_geom_bond_atom_site_label_2
_geom_bond_distance
_geom_bond_site_symmetry_2
Zn1 O5 1.988(3) .
Zn1 O5 1.988(3) 2_656
Zn1 O3 2.062(2) .
Zn1 O3 2.062(2) 2_656
Zn1 O2W 2.097(5) .
Zn1 O3W 2.438(9) .
Zn2 O2 1.926(3) .
Zn2 O1W 1.937(3) .
Zn2 O6 1.971(3) 4_556
Zn2 O4 1.996(3) .
P1 O1 1.511(3) .
P1 O3 1.521(3) .
P1 O2 1.527(3) .
P1 C5 1.863(4) .
P2 O5 1.496(3) .
P2 O4 1.524(3) .
P2 O6 1.537(3) .
P2 C5 1.849(4) .
C5 O7 1.422(4) .
C5 C4 1.551(5) .
N2 C3 1.328(6) .
N2 C2 1.376(5) .
N2 C4 1.459(5) .
C2 C1 1.336(6) .
C2 H2 0.9300 .
C3 N1 1.317(5) .
C3 H3 0.9300 .
C4 H4A 0.9700 .
C4 H4B 0.9700 .
O7 H7 0.8200 .
O6 Zn2 1.971(3) 4_546
O1W H1WA 0.8749 .
O1W H1WB 0.79(5) .
N1 C1 1.381(5) .
N1 H1 0.8600 .
C1 H1A 0.9300 .

loop_
_geom_torsion_atom_site_label_1
_geom_torsion_atom_site_label_2
_geom_torsion_atom_site_label_3
_geom_torsion_atom_site_label_4
_geom_torsion
_geom_torsion_site_symmetry_1
_geom_torsion_site_symmetry_4
O1 P1 O3 Zn1 -165.4(2) . .
O2 P1 O3 Zn1 66.4(3) . .
C5 P1 O3 Zn1 -49.7(3) . .
O5 Zn1 O3 P1 19.9(2) . .
O5 Zn1 O3 P1 -169.1(2) 2_656 .
O3 Zn1 O3 P1 105.0(2) 2_656 .
O2W Zn1 O3 P1 -75.0(2) . .
O3W Zn1 O3 P1 105.0(2) . .
O5 P2 C5 O7 69.8(3) . .
O4 P2 C5 O7 -167.2(2) . .
O6 P2 C5 O7 -48.8(3) . .
O5 P2 C5 C4 -171.3(2) . .
O4 P2 C5 C4 -48.4(3) . .
O6 P2 C5 C4 70.1(3) . .
O5 P2 C5 P1 -47.4(2) . .
O4 P2 C5 P1 75.5(2) . .
O6 P2 C5 P1 -166.02(17) . .
O1 P1 C5 O7 57.3(3) . .
O3 P1 C5 O7 -61.4(3) . .
O2 P1 C5 O7 178.1(2) . .
O1 P1 C5 C4 -61.5(3) . .
O3 P1 C5 C4 179.7(3) . .
O2 P1 C5 C4 59.2(3) . .
O1 P1 C5 P2 179.24(18) . .
O3 P1 C5 P2 60.5(2) . .
O2 P1 C5 P2 -60.0(2) . .
C3 N2 C2 C1 0.4(4) . .
C4 N2 C2 C1 -179.9(3) . .
C2 N2 C3 N1 0.0(5) . .
C4 N2 C3 N1 -179.8(3) . .
C3 N2 C4 C5 75.6(5) . .
C2 N2 C4 C5 -104.1(4) . .
O7 C5 C4 N2 -42.3(4) . .
P2 C5 C4 N2 -163.8(3) . .
P1 C5 C4 N2 74.5(4) . .
O5 P2 O6 Zn2 -23.1(2) . 4_546
O4 P2 O6 Zn2 -149.50(15) . 4_546
C5 P2 O6 Zn2 96.78(18) . 4_546
O5 P2 O4 Zn2 66.6(2) . .
O6 P2 O4 Zn2 -169.76(15) . .
C5 P2 O4 Zn2 -54.2(2) . .
O2 Zn2 O4 P2 23.2(2) . .
O1W Zn2 O4 P2 134.00(18) . .
O6 Zn2 O4 P2 -92.30(18) 4_556 .
O1 P1 O2 Zn2 144.68(19) . .
O3 P1 O2 Zn2 -88.2(2) . .
C5 P1 O2 Zn2 28.2(2) . .
O1W Zn2 O2 P1 -120.2(2) . .
O6 Zn2 O2 P1 101.2(2) 4_556 .
O4 Zn2 O2 P1 -8.6(2) . .
O4 P2 O5 Zn1 -97.6(3) . .
O6 P2 O5 Zn1 137.4(3) . .
C5 P2 O5 Zn1 19.6(4) . .
O5 Zn1 O5 P2 -83.1(3) 2_656 .
O3 Zn1 O5 P2 -1.9(3) . .
O3 Zn1 O5 P2 -164.8(3) 2_656 .
O2W Zn1 O5 P2 96.9(3) . .
O3W Zn1 O5 P2 -83.1(3) . .
N2 C3 N1 C1 -0.3(5) . .
N2 C2 C1 N1 -0.6(4) . .
C3 N1 C1 C2 0.6(5) . .
